data_7159081
loop_
_publ_author_name
'Liu, Wen'
'Wang, Liang'
'Mu, Haiping'
'Zhang, Qian'
'Fang, Zeguo'
'Li, Dong'

_publ_section_title
;
 Synthesis of cyano-substituted &#x3b3;-lactams through a copper-catalyzed
 cascade cyclization/cyanation reaction.
;
_journal_name_full 'Organic &amp; biomolecular chemistry'
_journal_paper_doi 10.1039/d2ob02086f
_journal_year 2023
_chemical_absolute_configuration ad
_chemical_formula_moiety 'C12 H12 N2 O'
_chemical_formula_sum 'C12 H12 N2 O'
_chemical_formula_weight 200.24
_space_group_crystal_system orthorhombic
_space_group_IT_number 29
_space_group_name_Hall 'P 2c -2b'
_space_group_name_H-M_alt 'P b c 21'
_atom_sites_solution_hydrogens geom
_atom_sites_solution_primary iterative
_audit_creation_date 2022-03-22
_audit_creation_method
;
Olex2 1.2
(compiled 2018.05.29 svn.r3508 for OlexSys, GUI svn.r5506)
;
_audit_update_record
;
2022-10-25 deposited with the CCDC.	2023-01-02 downloaded from the CCDC.
;
_cell_angle_alpha 90
_cell_angle_beta 90
_cell_angle_gamma 90
_cell_formula_units_Z 8
_cell_length_a 6.03944(15)
_cell_length_b 12.8249(3)
_cell_length_c 27.8674(8)
_cell_measurement_reflns_used 2150
_cell_measurement_temperature 293(2)
_cell_measurement_theta_max 69.7220
_cell_measurement_theta_min 4.6760
_cell_volume 2158.48(10)
_computing_cell_refinement 'CrysAlisPro 1.171.40.53 (Rigaku OD, 2019)'
_computing_data_collection 'CrysAlisPro 1.171.40.53 (Rigaku OD, 2019)'
_computing_data_reduction 'CrysAlisPro 1.171.40.53 (Rigaku OD, 2019)'
_computing_molecular_graphics 'Olex2 (Dolomanov et al., 2009)'
_computing_publication_material 'Olex2 (Dolomanov et al., 2009)'
_computing_structure_refinement 'ShelXL (Sheldrick, 2015)'
_computing_structure_solution
;
Superflip (Palatinus & Chapuis, 2007;Palatinus & van der Lee, 2008;
Palatinus et al., 2012)
;
_diffrn_ambient_temperature 293(2)
_diffrn_detector 'CCD plate'
_diffrn_detector_area_resol_mean 16.2312
_diffrn_detector_type Eos
_diffrn_measured_fraction_theta_full 0.999
_diffrn_measured_fraction_theta_max 0.985
_diffrn_measurement_details
;
List of Runs (angles in degrees, time in seconds):

  # Type    Start    End  Width  t~exp~   \w     \q     \k     \f   Frames
#--------------------------------------------------------------------------
  1  \w    -71.00  -6.00   1.00    1.50    --  -33.50 -77.00 -30.00   65
  2  \w   -101.00 -59.00   1.00    1.50    --  -33.50 -77.00  90.00   42
  3  \w     33.00  59.00   1.00    1.50    --   36.47 -37.00-150.00   26
  4  \w     62.00 110.00   1.00    1.50    --   36.47 178.00-180.00   48
  5  \w    -32.00  -6.00   1.00    1.50    --   36.47 -37.00-150.00   26
  6  \w     60.00  99.00   1.00    1.00    --   36.47 178.00-120.00   39
  7  \w     51.00 108.00   1.00    4.00    --  108.00 -94.00  90.00   57
  8  \w     42.00 129.00   1.00    4.00    --  108.00 -30.00  90.00   87
  9  \w     55.00  91.00   1.00    4.00    --  108.00 -61.00  90.00   36
 10  \w     87.00 178.00   1.00    4.00    --  108.00  30.00  90.00   91
 11  \w    127.00 170.00   1.00    4.00    --  108.00 111.00  90.00   43
 12  \w    -87.00 -61.00   1.00    1.00    --  -33.50 -57.00  90.00   26
 13  \w    -54.00 -21.00   1.00    1.00    --  -33.50 -57.00  90.00   33
 14  \w    -85.00 -41.00   1.00    1.00    --  -33.50 178.00 -30.00   44
 15  \w     76.00 103.00   1.00    1.00    --   36.47 178.00  90.00   27
 16  \w     57.00  95.00   1.00    4.00    --  108.00 178.00-180.00   38
 17  \w     45.00 105.00   1.00    4.00    --  108.00 -94.00-120.00   60
 18  \w     90.00 127.00   1.00    4.00    --  108.00 -61.00-180.00   37
 19  \w    105.00 141.00   1.00    4.00    --  108.00 111.00  30.00   36
 20  \w     10.00  36.00   1.00    1.00    --  -33.50  37.00 -90.00   26
 21  \w     12.00  37.00   1.00    1.00    --  -33.50  37.00 -90.00   25
 22  \w     12.00  37.00   1.00    1.00    --  -33.50  37.00 -90.00   25
;
_diffrn_measurement_device 'four-circle diffractometer'
_diffrn_measurement_device_type 'Xcalibur, Eos, Gemini'
_diffrn_measurement_method '\w scans'
_diffrn_orient_matrix_type 'CrysAlisPro convention (1999,Acta A55,543-557)'
_diffrn_orient_matrix_UB_11 0.0944305000
_diffrn_orient_matrix_UB_12 0.0830483000
_diffrn_orient_matrix_UB_13 -0.0343422000
_diffrn_orient_matrix_UB_21 -0.0503565000
_diffrn_orient_matrix_UB_22 -0.0713307000
_diffrn_orient_matrix_UB_23 -0.0431063000
_diffrn_orient_matrix_UB_31 -0.2315078000
_diffrn_orient_matrix_UB_32 0.0493532000
_diffrn_orient_matrix_UB_33 -0.0046031000
_diffrn_radiation_monochromator graphite
_diffrn_radiation_probe x-ray
_diffrn_radiation_type CuK\a
_diffrn_radiation_wavelength 1.54184
_diffrn_reflns_av_R_equivalents 0.0321
_diffrn_reflns_av_unetI/netI 0.0417
_diffrn_reflns_Laue_measured_fraction_full 0.999
_diffrn_reflns_Laue_measured_fraction_max 0.985
_diffrn_reflns_limit_h_max 4
_diffrn_reflns_limit_h_min -7
_diffrn_reflns_limit_k_max 15
_diffrn_reflns_limit_k_min -13
_diffrn_reflns_limit_l_max 33
_diffrn_reflns_limit_l_min -31
_diffrn_reflns_number 7946
_diffrn_reflns_point_group_measured_fraction_full 0.853
_diffrn_reflns_point_group_measured_fraction_max 0.830
_diffrn_reflns_theta_full 67.684
_diffrn_reflns_theta_max 70.904
_diffrn_reflns_theta_min 6.353
_diffrn_source 'fine-focus sealed X-ray tube'
_diffrn_source_type 'Enhance (Cu) X-ray Source'
_exptl_absorpt_coefficient_mu 0.644
_exptl_absorpt_correction_T_max 1.00000
_exptl_absorpt_correction_T_min 0.85161
_exptl_absorpt_correction_type multi-scan
_exptl_absorpt_process_details
;
CrysAlisPro 1.171.40.53 (Rigaku Oxford Diffraction, 2019)
Empirical absorption correction using spherical harmonics,
 implemented in SCALE3 ABSPACK scaling algorithm.
;
_exptl_crystal_colour colourless
_exptl_crystal_colour_primary colourless
_exptl_crystal_density_diffrn 1.232
_exptl_crystal_description block
_exptl_crystal_F_000 848
_exptl_crystal_size_max 0.16
_exptl_crystal_size_mid 0.13
_exptl_crystal_size_min 0.1
_refine_diff_density_max 0.158
_refine_diff_density_min -0.221
_refine_diff_density_rms 0.044
_refine_ls_abs_structure_details
;
 Flack x determined using 874 quotients [(I+)-(I-)]/[(I+)+(I-)]
 (Parsons, Flack and Wagner, Acta Cryst. B69 (2013) 249-259).
;
_refine_ls_abs_structure_Flack -0.3(4)
_refine_ls_extinction_method none
_refine_ls_goodness_of_fit_ref 1.032
_refine_ls_hydrogen_treatment constr
_refine_ls_matrix_type full
_refine_ls_number_parameters 271
_refine_ls_number_reflns 3469
_refine_ls_number_restraints 1
_refine_ls_restrained_S_all 1.032
_refine_ls_R_factor_all 0.0630
_refine_ls_R_factor_gt 0.0472
_refine_ls_shift/su_max 0.001
_refine_ls_shift/su_mean 0.000
_refine_ls_structure_factor_coef Fsqd
_refine_ls_weighting_details 'w=1/[\s^2^(Fo^2^)+(0.0638P)^2^] where P=(Fo^2^+2Fc^2^)/3'
_refine_ls_weighting_scheme calc
_refine_ls_wR_factor_gt 0.1161
_refine_ls_wR_factor_ref 0.1326
_reflns_Friedel_coverage 0.647
_reflns_Friedel_fraction_full 0.700
_reflns_Friedel_fraction_max 0.668
_reflns_number_gt 2712
_reflns_number_total 3469
_reflns_threshold_expression 'I > 2\s(I)'
_cod_data_source_file d2ob02086f2.cif
_cod_data_source_block 20220331
_cod_original_cell_volume 2158.47(10)
_cod_database_code 7159081
_shelx_shelxl_version_number 2014/7
_chemical_oxdiff_formula C30H3O3N2
_chemical_oxdiff_usercomment r
_shelx_space_group_comment
;
The symmetry employed for this shelxl refinement is uniquely defined
by the following loop, which should always be used as a source of
symmetry information in preference to the above space-group names.
They are only intended as comments.
;
_shelx_estimated_absorpt_t_max 0.938
_shelx_estimated_absorpt_t_min 0.904
_reflns_odcompleteness_completeness 99.91
_reflns_odcompleteness_iscentric 1
_reflns_odcompleteness_theta 66.97
_olex2_refinement_description
;
1. Fixed Uiso
 At 1.2 times of:
  All C(H) groups, All C(H,H) groups
2.a Ternary CH refined with riding coordinates:
 C10(H10), C10'(H10')
2.b Secondary CH2 refined with riding coordinates:
 C8(H8A,H8B), C9(H9A,H9B), C11(H11A,H11B), C8'(H8'A,H8'B), C9'(H9'A,H9'B),
 C11'(H11C,H11D)
2.c Aromatic/amide H refined with riding coordinates:
 C2(H2), C3(H3), C4(H4), C5(H5), C6(H6), C2'(H2'), C3'(H3'), C4'(H4'),
 C5'(H5'), C6'(H6')
;
_olex2_submission_special_instructions 'No special instructions were received'
_oxdiff_exptl_absorpt_empirical_details
;
Empirical correction (ABSPACK) includes:
- Absorption correction using spherical harmonics
- Frame scaling
;
_oxdiff_exptl_absorpt_empirical_full_max 1.315
_oxdiff_exptl_absorpt_empirical_full_min 0.881

loop_
_space_group_symop_operation_xyz
'x, y, z'
'-x, -y, z+1/2'
'-x, y+1/2, z'
'x, -y+1/2, z+1/2'

loop_
_atom_site_label
_atom_site_type_symbol
_atom_site_fract_x
_atom_site_fract_y
_atom_site_fract_z
_atom_site_U_iso_or_equiv
_atom_site_adp_type
_atom_site_occupancy
_atom_site_site_symmetry_order
_atom_site_calc_flag
_atom_site_refinement_flags_posn
_atom_site_refinement_flags_adp
_atom_site_refinement_flags_occupancy
_atom_site_disorder_assembly
_atom_site_disorder_group
O1 O 0.5854(6) 0.5444(3) 0.49718(15) 0.0656(10) Uani 1 1 d . . . . .
N1 N 0.9273(6) 0.4911(3) 0.52381(13) 0.0413(8) Uani 1 1 d . . . . .
N2 N 0.9637(15) 0.3599(8) 0.6406(4) 0.107(3) Uani 1 1 d . . . . .
C1 C 0.9485(9) 0.4016(4) 0.49338(18) 0.0383(9) Uani 1 1 d . . . . .
C2 C 1.1361(7) 0.3899(4) 0.46538(16) 0.0449(10) Uani 1 1 d . . . . .
H2 H 1.2491 0.4391 0.4666 0.054 Uiso 1 1 calc R . . . .
C3 C 1.1537(10) 0.3041(4) 0.43551(18) 0.0570(12) Uani 1 1 d . . . . .
H3 H 1.2778 0.2966 0.4160 0.068 Uiso 1 1 calc R . . . .
C4 C 0.9880(10) 0.2291(9) 0.4343(4) 0.061(3) Uani 1 1 d . . . . .
H4 H 1.0033 0.1703 0.4151 0.074 Uiso 1 1 calc R . . . .
C5 C 0.8016(9) 0.2425(4) 0.46178(19) 0.0560(12) Uani 1 1 d . . . . .
H5 H 0.6879 0.1938 0.4602 0.067 Uiso 1 1 calc R . . . .
C6 C 0.7812(7) 0.3280(3) 0.49177(17) 0.0473(10) Uani 1 1 d . . . . .
H6 H 0.6557 0.3359 0.5108 0.057 Uiso 1 1 calc R . . . .
C7 C 0.7515(7) 0.5576(4) 0.52178(17) 0.0478(10) Uani 1 1 d . . . . .
C8 C 0.7978(8) 0.6496(4) 0.55323(18) 0.0558(12) Uani 1 1 d . . . . .
H8A H 0.6739 0.6635 0.5744 0.067 Uiso 1 1 calc R . . . .
H8B H 0.8271 0.7113 0.5342 0.067 Uiso 1 1 calc R . . . .
C9 C 1.0031(8) 0.6176(8) 0.5819(4) 0.061(2) Uani 1 1 d . . . . .
H9A H 1.1016 0.6766 0.5863 0.073 Uiso 1 1 calc R . . . .
H9B H 0.9616 0.5905 0.6131 0.073 Uiso 1 1 calc R . . . .
C10 C 1.1132(8) 0.5339(4) 0.55195(16) 0.0440(9) Uani 1 1 d . . . . .
H10 H 1.2202 0.5664 0.5301 0.053 Uiso 1 1 calc R . . . .
C11 C 1.2297(8) 0.4509(4) 0.58171(18) 0.0548(11) Uani 1 1 d . . . . .
H11A H 1.2928 0.3994 0.5602 0.066 Uiso 1 1 calc R . . . .
H11B H 1.3507 0.4832 0.5991 0.066 Uiso 1 1 calc R . . . .
C12 C 1.0866(12) 0.3984(4) 0.6156(2) 0.0616(12) Uani 1 1 d . . . . .
O1' O 0.0811(6) 0.2090(3) 0.30916(15) 0.0658(10) Uani 1 1 d . . . . .
N1' N 0.4213(6) 0.2609(3) 0.28161(13) 0.0402(7) Uani 1 1 d . . . . .
N2' N 0.4751(12) 0.3928(8) 0.1628(4) 0.093(3) Uani 1 1 d . . . . .
C1' C 0.4447(9) 0.3488(4) 0.31213(18) 0.0381(9) Uani 1 1 d . . . . .
C2' C 0.6328(8) 0.3610(4) 0.34019(16) 0.0455(10) Uani 1 1 d . . . . .
H2' H 0.7442 0.3110 0.3391 0.055 Uiso 1 1 calc R . . . .
C3' C 0.6561(9) 0.4474(4) 0.37005(17) 0.0559(11) Uani 1 1 d . . . . .
H3' H 0.7841 0.4561 0.3882 0.067 Uiso 1 1 calc R . . . .
C4' C 0.4888(10) 0.5197(9) 0.3725(4) 0.060(3) Uani 1 1 d . . . . .
H4' H 0.5010 0.5758 0.3935 0.072 Uiso 1 1 calc R . . . .
C5' C 0.3013(9) 0.5101(4) 0.3439(2) 0.0566(12) Uani 1 1 d . . . . .
H5' H 0.1911 0.5607 0.3449 0.068 Uiso 1 1 calc R . . . .
C6' C 0.2799(7) 0.4246(3) 0.31396(16) 0.0470(10) Uani 1 1 d . . . . .
H6' H 0.1544 0.4177 0.2949 0.056 Uiso 1 1 calc R . . . .
C7' C 0.2424(7) 0.1949(4) 0.28419(16) 0.0452(10) Uani 1 1 d . . . . .
C8' C 0.2889(8) 0.1018(4) 0.25231(19) 0.0556(11) Uani 1 1 d . . . . .
H8'A H 0.3163 0.0400 0.2715 0.067 Uiso 1 1 calc R . . . .
H8'B H 0.1646 0.0884 0.2311 0.067 Uiso 1 1 calc R . . . .
C9' C 0.4925(9) 0.1311(8) 0.2238(4) 0.061(3) Uani 1 1 d . . . . .
H9'A H 0.4519 0.1566 0.1922 0.073 Uiso 1 1 calc R . . . .
H9'B H 0.5902 0.0716 0.2201 0.073 Uiso 1 1 calc R . . . .
C10' C 0.6048(8) 0.2175(3) 0.25343(17) 0.0443(10) Uani 1 1 d . . . . .
H10' H 0.7111 0.1852 0.2755 0.053 Uiso 1 1 calc R . . . .
C11' C 0.7254(8) 0.3000(4) 0.22377(17) 0.0534(11) Uani 1 1 d . . . . .
H11C H 0.7891 0.3516 0.2452 0.064 Uiso 1 1 calc R . . . .
H11D H 0.8457 0.2672 0.2063 0.064 Uiso 1 1 calc R . . . .
C12' C 0.5808(13) 0.3513(5) 0.1903(2) 0.0638(14) Uani 1 1 d . . . . .

loop_
_atom_site_aniso_label
_atom_site_aniso_U_11
_atom_site_aniso_U_22
_atom_site_aniso_U_33
_atom_site_aniso_U_23
_atom_site_aniso_U_13
_atom_site_aniso_U_12
O1 0.040(2) 0.071(2) 0.086(3) -0.002(2) -0.005(2) 0.0071(16)
N1 0.0383(19) 0.0414(19) 0.044(2) -0.0023(17) 0.0007(19) -0.0019(16)
N2 0.154(7) 0.074(6) 0.091(7) 0.004(5) 0.032(5) -0.015(5)
C1 0.0415(19) 0.040(3) 0.033(2) 0.0047(18) -0.004(3) -0.001(2)
C2 0.045(2) 0.049(2) 0.041(2) 0.000(2) 0.0012(19) -0.0032(19)
C3 0.068(3) 0.061(3) 0.043(2) -0.005(2) 0.010(2) 0.008(3)
C4 0.082(6) 0.054(6) 0.048(5) -0.012(4) -0.013(2) 0.007(3)
C5 0.065(3) 0.046(2) 0.057(3) 0.004(2) -0.018(2) -0.011(2)
C6 0.044(2) 0.047(2) 0.051(2) 0.006(2) -0.0003(19) -0.0055(18)
C7 0.039(2) 0.051(2) 0.054(2) 0.009(2) 0.010(2) -0.0007(18)
C8 0.061(3) 0.047(2) 0.059(3) 0.001(2) 0.016(2) 0.009(2)
C9 0.072(6) 0.048(5) 0.062(5) -0.003(5) 0.001(2) -0.004(2)
C10 0.044(2) 0.046(2) 0.042(2) -0.0005(19) 0.0006(19) -0.0085(19)
C11 0.056(2) 0.057(3) 0.051(2) -0.007(2) -0.009(2) 0.001(2)
C12 0.084(4) 0.050(3) 0.051(3) 0.001(2) 0.000(3) -0.003(3)
O1' 0.041(2) 0.070(2) 0.086(3) -0.003(2) 0.009(2) -0.0078(16)
N1' 0.0379(19) 0.0420(19) 0.0407(18) -0.0016(16) -0.0025(18) -0.0007(16)
N2' 0.128(6) 0.087(6) 0.065(5) 0.029(4) -0.017(3) -0.011(4)
C1' 0.0395(19) 0.040(3) 0.035(2) -0.0023(18) 0.004(3) -0.001(2)
C2' 0.047(2) 0.048(2) 0.041(2) 0.0005(19) -0.002(2) 0.0067(19)
C3' 0.060(3) 0.063(3) 0.044(2) -0.006(2) -0.005(2) -0.004(2)
C4' 0.080(6) 0.049(6) 0.051(5) -0.012(4) 0.014(2) -0.006(2)
C5' 0.060(3) 0.048(3) 0.061(3) -0.001(2) 0.017(3) 0.012(2)
C6' 0.040(2) 0.050(2) 0.050(2) 0.003(2) 0.0016(19) 0.0040(18)
C7' 0.039(2) 0.047(2) 0.049(2) 0.004(2) -0.011(2) -0.0044(17)
C8' 0.062(3) 0.045(2) 0.060(3) 0.002(2) -0.012(2) -0.004(2)
C9' 0.077(6) 0.043(5) 0.062(5) -0.021(5) 0.002(2) -0.005(2)
C10' 0.045(2) 0.042(2) 0.045(2) -0.0026(19) 0.001(2) 0.0060(17)
C11' 0.055(2) 0.057(3) 0.048(2) -0.009(2) 0.013(2) -0.005(2)
C12' 0.097(4) 0.054(3) 0.041(3) 0.001(2) 0.002(3) -0.011(3)

loop_
_atom_type_symbol
_atom_type_description
_atom_type_scat_dispersion_real
_atom_type_scat_dispersion_imag
_atom_type_scat_source
C C 0.0181 0.0091 'International Tables Vol C Tables 4.2.6.8 and 6.1.1.4'
H H 0.0000 0.0000 'International Tables Vol C Tables 4.2.6.8 and 6.1.1.4'
N N 0.0311 0.0180 'International Tables Vol C Tables 4.2.6.8 and 6.1.1.4'
O O 0.0492 0.0322 'International Tables Vol C Tables 4.2.6.8 and 6.1.1.4'

loop_
_geom_angle_atom_site_label_1
_geom_angle_atom_site_label_2
_geom_angle_atom_site_label_3
_geom_angle
_geom_angle_site_symmetry_1
_geom_angle_site_symmetry_3
_geom_angle_publ_flag
C1 N1 C10 123.0(4) . . ?
C7 N1 C1 123.1(4) . . ?
C7 N1 C10 112.4(4) . . ?
C2 C1 N1 119.6(5) . . ?
C6 C1 N1 120.0(5) . . ?
C6 C1 C2 120.3(5) . . ?
C1 C2 H2 120.4 . . ?
C3 C2 C1 119.3(5) . . ?
C3 C2 H2 120.4 . . ?
C2 C3 H3 119.7 . . ?
C2 C3 C4 120.6(6) . . ?
C4 C3 H3 119.7 . . ?
C3 C4 H4 120.3 . . ?
C5 C4 C3 119.4(9) . . ?
C5 C4 H4 120.3 . . ?
C4 C5 H5 119.7 . . ?
C4 C5 C6 120.6(6) . . ?
C6 C5 H5 119.7 . . ?
C1 C6 C5 119.7(5) . . ?
C1 C6 H6 120.2 . . ?
C5 C6 H6 120.2 . . ?
O1 C7 N1 125.0(5) . . ?
O1 C7 C8 126.1(4) . . ?
N1 C7 C8 108.9(4) . . ?
C7 C8 H8A 110.9 . . ?
C7 C8 H8B 110.9 . . ?
C7 C8 C9 104.2(5) . . ?
H8A C8 H8B 108.9 . . ?
C9 C8 H8A 110.9 . . ?
C9 C8 H8B 110.9 . . ?
C8 C9 H9A 110.8 . . ?
C8 C9 H9B 110.8 . . ?
H9A C9 H9B 108.8 . . ?
C10 C9 C8 105.0(7) . . ?
C10 C9 H9A 110.8 . . ?
C10 C9 H9B 110.8 . . ?
N1 C10 C9 102.9(4) . . ?
N1 C10 H10 109.3 . . ?
N1 C10 C11 112.4(4) . . ?
C9 C10 H10 109.3 . . ?
C9 C10 C11 113.5(5) . . ?
C11 C10 H10 109.3 . . ?
C10 C11 H11A 108.8 . . ?
C10 C11 H11B 108.8 . . ?
H11A C11 H11B 107.7 . . ?
C12 C11 C10 113.9(4) . . ?
C12 C11 H11A 108.8 . . ?
C12 C11 H11B 108.8 . . ?
N2 C12 C11 175.6(9) . . ?
C1' N1' C10' 123.1(4) . . ?
C7' N1' C1' 122.4(4) . . ?
C7' N1' C10' 112.9(4) . . ?
C2' C1' N1' 120.5(5) . . ?
C2' C1' C6' 119.1(5) . . ?
C6' C1' N1' 120.4(5) . . ?
C1' C2' H2' 119.7 . . ?
C1' C2' C3' 120.6(4) . . ?
C3' C2' H2' 119.7 . . ?
C2' C3' H3' 120.2 . . ?
C4' C3' C2' 119.5(6) . . ?
C4' C3' H3' 120.2 . . ?
C3' C4' H4' 119.7 . . ?
C3' C4' C5' 120.7(9) . . ?
C5' C4' H4' 119.7 . . ?
C4' C5' H5' 120.2 . . ?
C6' C5' C4' 119.5(6) . . ?
C6' C5' H5' 120.2 . . ?
C1' C6' H6' 119.7 . . ?
C5' C6' C1' 120.5(4) . . ?
C5' C6' H6' 119.7 . . ?
O1' C7' N1' 124.8(4) . . ?
O1' C7' C8' 127.2(4) . . ?
N1' C7' C8' 108.0(4) . . ?
C7' C8' H8'A 110.7 . . ?
C7' C8' H8'B 110.7 . . ?
H8'A C8' H8'B 108.8 . . ?
C9' C8' C7' 105.3(5) . . ?
C9' C8' H8'A 110.7 . . ?
C9' C8' H8'B 110.7 . . ?
C8' C9' H9'A 110.8 . . ?
C8' C9' H9'B 110.8 . . ?
C8' C9' C10' 104.8(6) . . ?
H9'A C9' H9'B 108.9 . . ?
C10' C9' H9'A 110.8 . . ?
C10' C9' H9'B 110.8 . . ?
N1' C10' C9' 103.1(4) . . ?
N1' C10' H10' 108.6 . . ?
N1' C10' C11' 112.8(4) . . ?
C9' C10' H10' 108.6 . . ?
C11' C10' C9' 114.7(5) . . ?
C11' C10' H10' 108.6 . . ?
C10' C11' H11C 109.2 . . ?
C10' C11' H11D 109.2 . . ?
H11C C11' H11D 107.9 . . ?
C12' C11' C10' 112.2(4) . . ?
C12' C11' H11C 109.2 . . ?
C12' C11' H11D 109.2 . . ?
N2' C12' C11' 176.9(8) . . ?

loop_
_geom_bond_atom_site_label_1
_geom_bond_atom_site_label_2
_geom_bond_distance
_geom_bond_site_symmetry_2
_geom_bond_publ_flag
O1 C7 1.227(6) . ?
N1 C1 1.432(6) . ?
N1 C7 1.363(6) . ?
N1 C10 1.476(6) . ?
N2 C12 1.131(11) . ?
C1 C2 1.384(7) . ?
C1 C6 1.383(6) . ?
C2 H2 0.9300 . ?
C2 C3 1.383(6) . ?
C3 H3 0.9300 . ?
C3 C4 1.389(11) . ?
C4 H4 0.9300 . ?
C4 C5 1.372(10) . ?
C5 H5 0.9300 . ?
C5 C6 1.384(7) . ?
C6 H6 0.9300 . ?
C7 C8 1.497(7) . ?
C8 H8A 0.9700 . ?
C8 H8B 0.9700 . ?
C8 C9 1.531(9) . ?
C9 H9A 0.9700 . ?
C9 H9B 0.9700 . ?
C9 C10 1.513(11) . ?
C10 H10 0.9800 . ?
C10 C11 1.522(7) . ?
C11 H11A 0.9700 . ?
C11 H11B 0.9700 . ?
C11 C12 1.447(8) . ?
O1' C7' 1.211(6) . ?
N1' C1' 1.420(6) . ?
N1' C7' 1.375(5) . ?
N1' C10' 1.468(6) . ?
N2' C12' 1.130(11) . ?
C1' C2' 1.388(7) . ?
C1' C6' 1.392(6) . ?
C2' H2' 0.9300 . ?
C2' C3' 1.394(6) . ?
C3' H3' 0.9300 . ?
C3' C4' 1.373(10) . ?
C4' H4' 0.9300 . ?
C4' C5' 1.390(11) . ?
C5' H5' 0.9300 . ?
C5' C6' 1.384(7) . ?
C6' H6' 0.9300 . ?
C7' C8' 1.514(7) . ?
C8' H8'A 0.9700 . ?
C8' H8'B 0.9700 . ?
C8' C9' 1.512(10) . ?
C9' H9'A 0.9700 . ?
C9' H9'B 0.9700 . ?
C9' C10' 1.540(10) . ?
C10' H10' 0.9800 . ?
C10' C11' 1.527(6) . ?
C11' H11C 0.9700 . ?
C11' H11D 0.9700 . ?
C11' C12' 1.436(8) . ?

loop_
_geom_torsion_atom_site_label_1
_geom_torsion_atom_site_label_2
_geom_torsion_atom_site_label_3
_geom_torsion_atom_site_label_4
_geom_torsion
_geom_torsion_site_symmetry_1
_geom_torsion_site_symmetry_2
_geom_torsion_site_symmetry_3
_geom_torsion_site_symmetry_4
_geom_torsion_publ_flag
O1 C7 C8 C9 170.3(6) . . . . ?
N1 C1 C2 C3 -179.0(4) . . . . ?
N1 C1 C6 C5 179.1(4) . . . . ?
N1 C7 C8 C9 -11.2(6) . . . . ?
N1 C10 C11 C12 -59.1(6) . . . . ?
C1 N1 C7 O1 6.4(7) . . . . ?
C1 N1 C7 C8 -172.1(4) . . . . ?
C1 N1 C10 C9 -173.6(6) . . . . ?
C1 N1 C10 C11 -51.1(6) . . . . ?
C1 C2 C3 C4 -1.5(8) . . . . ?
C2 C1 C6 C5 -0.3(7) . . . . ?
C2 C3 C4 C5 2.5(11) . . . . ?
C3 C4 C5 C6 -2.3(11) . . . . ?
C4 C5 C6 C1 1.3(8) . . . . ?
C6 C1 C2 C3 0.5(7) . . . . ?
C7 N1 C1 C2 124.5(5) . . . . ?
C7 N1 C1 C6 -55.0(6) . . . . ?
C7 N1 C10 C9 19.7(6) . . . . ?
C7 N1 C10 C11 142.2(4) . . . . ?
C7 C8 C9 C10 22.7(7) . . . . ?
C8 C9 C10 N1 -25.3(7) . . . . ?
C8 C9 C10 C11 -147.0(5) . . . . ?
C9 C10 C11 C12 57.2(6) . . . . ?
C10 N1 C1 C2 -40.8(6) . . . . ?
C10 N1 C1 C6 139.8(5) . . . . ?
C10 N1 C7 O1 173.1(4) . . . . ?
C10 N1 C7 C8 -5.4(5) . . . . ?
O1' C7' C8' C9' 171.6(6) . . . . ?
N1' C1' C2' C3' 179.8(4) . . . . ?
N1' C1' C6' C5' 179.5(4) . . . . ?
N1' C7' C8' C9' -10.7(6) . . . . ?
N1' C10' C11' C12' -59.6(6) . . . . ?
C1' N1' C7' O1' 6.4(7) . . . . ?
C1' N1' C7' C8' -171.3(4) . . . . ?
C1' N1' C10' C9' -175.4(6) . . . . ?
C1' N1' C10' C11' -51.1(6) . . . . ?
C1' C2' C3' C4' 1.6(9) . . . . ?
C2' C1' C6' C5' -1.1(7) . . . . ?
C2' C3' C4' C5' -3.0(12) . . . . ?
C3' C4' C5' C6' 2.3(12) . . . . ?
C4' C5' C6' C1' -0.3(9) . . . . ?
C6' C1' C2' C3' 0.4(7) . . . . ?
C7' N1' C1' C2' 124.4(5) . . . . ?
C7' N1' C1' C6' -56.2(6) . . . . ?
C7' N1' C10' C9' 18.8(6) . . . . ?
C7' N1' C10' C11' 143.1(4) . . . . ?
C7' C8' C9' C10' 21.5(7) . . . . ?
C8' C9' C10' N1' -24.1(7) . . . . ?
C8' C9' C10' C11' -147.2(5) . . . . ?
C9' C10' C11' C12' 58.1(6) . . . . ?
C10' N1' C1' C2' -40.1(7) . . . . ?
C10' N1' C1' C6' 139.3(5) . . . . ?
C10' N1' C7' O1' 172.4(4) . . . . ?
C10' N1' C7' C8' -5.4(5) . . . . ?
